data_7017605
loop_
_publ_author_name
'Ma, Yun-Sheng'
'Tang, Xiao-Yan'
'Yin, Wen-Yu'
'Wu, Bin'
'Xue, Feng-Feng'
'Yuan, Rong-Xin'
'Roy, Soumyajit'

_publ_section_title
;
 Zinc and cadmium 2-pyrazinephosphonates: Syntheses, structures and
 luminescent properties.
;
_journal_issue 8
_journal_name_full 'Dalton transactions (Cambridge, England : 2003)'
_journal_page_first 2340
_journal_page_last 2345
_journal_paper_doi 10.1039/c1dt11250c
_journal_volume 41
_journal_year 2012
_chemical_formula_moiety 'C4 H5 N2 O3 P'
_chemical_formula_sum 'C4 H5 N2 O3 P'
_chemical_formula_weight 160.07
_chemical_name_systematic
;
?
;
_space_group_IT_number 14
_symmetry_cell_setting monoclinic
_symmetry_space_group_name_Hall '-P 2ybc'
_symmetry_space_group_name_H-M 'P 1 21/c 1'
_atom_sites_solution_hydrogens geom
_atom_sites_solution_primary direct
_atom_sites_solution_secondary difmap
_audit_creation_method SHELXL-97
_cell_angle_alpha 90.00
_cell_angle_beta 91.64(3)
_cell_angle_gamma 90.00
_cell_formula_units_Z 4
_cell_length_a 7.7997(16)
_cell_length_b 11.293(2)
_cell_length_c 7.4265(15)
_cell_measurement_reflns_used 5108
_cell_measurement_temperature 293(2)
_cell_measurement_theta_max 27.52
_cell_measurement_theta_min 3.175
_cell_volume 653.9(2)
_computing_cell_refinement CrystalClear
_computing_data_collection 'CrystalClear (Rigaku, 2005)'
_computing_data_reduction CrystalClear
_computing_molecular_graphics 'Bruker SHELXTL/PC (Sheldrick, 1999)'
_computing_publication_material 'Bruker SHELXTL/PC and PLATON (Spek, 2003)'
_computing_structure_refinement 'SHELXL-97 (Sheldrick, 2008)'
_computing_structure_solution 'SHELXS-97 (Sheldrick, 2008)'
_diffrn_ambient_temperature 293(2)
_diffrn_measured_fraction_theta_full 0.999
_diffrn_measured_fraction_theta_max 0.999
_diffrn_radiation_monochromator graphite
_diffrn_radiation_source 'fine-focus sealed tube'
_diffrn_radiation_type MoK\a
_diffrn_radiation_wavelength 0.71073
_diffrn_reflns_av_R_equivalents 0.0637
_diffrn_reflns_av_sigmaI/netI 0.0502
_diffrn_reflns_limit_h_max 10
_diffrn_reflns_limit_h_min -10
_diffrn_reflns_limit_k_max 14
_diffrn_reflns_limit_k_min -14
_diffrn_reflns_limit_l_max 9
_diffrn_reflns_limit_l_min -9
_diffrn_reflns_number 6664
_diffrn_reflns_theta_full 27.48
_diffrn_reflns_theta_max 27.48
_diffrn_reflns_theta_min 3.18
_exptl_absorpt_coefficient_mu 0.364
_exptl_absorpt_correction_T_max 0.925
_exptl_absorpt_correction_T_min 0.895
_exptl_absorpt_correction_type multi-scan
_exptl_absorpt_process_details 'CrystalClear (Rigaku, 2005)'
_exptl_crystal_density_diffrn 1.626
_exptl_crystal_density_method 'not measured'
_exptl_crystal_F_000 328
_exptl_crystal_size_max 0.3
_exptl_crystal_size_mid 0.25
_exptl_crystal_size_min 0.2
_refine_diff_density_max 0.278
_refine_diff_density_min -0.306
_refine_diff_density_rms 0.075
_refine_ls_extinction_method none
_refine_ls_goodness_of_fit_ref 1.010
_refine_ls_hydrogen_treatment mixed
_refine_ls_matrix_type full
_refine_ls_number_parameters 97
_refine_ls_number_reflns 1499
_refine_ls_number_restraints 2
_refine_ls_restrained_S_all 1.010
_refine_ls_R_factor_all 0.0912
_refine_ls_R_factor_gt 0.0590
_refine_ls_shift/su_max 0.020
_refine_ls_shift/su_mean 0.002
_refine_ls_structure_factor_coef Fsqd
_refine_ls_weighting_details 'calc w=1/[\s^2^(Fo^2^)+(0.0481P)^2^+2.0376P] where P=(Fo^2^+2Fc^2^)/3'
_refine_ls_weighting_scheme calc
_refine_ls_wR_factor_gt 0.1483
_refine_ls_wR_factor_ref 0.1648
_reflns_number_gt 1031
_reflns_number_total 1499
_reflns_threshold_expression >2sigma(I)
_cod_data_source_file c1dt11250c.txt
_cod_data_source_block 123
_cod_original_sg_symbol_H-M ' P 21/c'
_cod_database_code 7017605

loop_
_symmetry_equiv_pos_as_xyz
'x, y, z'
'-x, y+1/2, -z+1/2'
'-x, -y, -z'
'x, -y-1/2, z-1/2'

loop_
_atom_site_label
_atom_site_type_symbol
_atom_site_fract_x
_atom_site_fract_y
_atom_site_fract_z
_atom_site_U_iso_or_equiv
_atom_site_adp_type
_atom_site_occupancy
_atom_site_symmetry_multiplicity
_atom_site_calc_flag
_atom_site_refinement_flags
P1 P 0.23550(14) 0.15357(10) 0.21438(16) 0.0373(3) Uani 1 1 d .
N2 N 0.6625(5) 0.3431(3) 0.3448(5) 0.0437(9) Uani 1 1 d .
O3 O 0.1402(4) 0.2599(3) 0.1497(4) 0.0469(8) Uani 1 1 d .
O1 O 0.1633(4) 0.0990(3) 0.3881(4) 0.0464(8) Uani 1 1 d D
H1A H 0.167(7) 0.146(4) 0.477(5) 0.070 Uiso 1 1 d D
O2 O 0.2431(4) 0.0543(3) 0.0753(4) 0.0479(8) Uani 1 1 d D
H2A H 0.274(7) -0.012(3) 0.120(7) 0.072 Uiso 1 1 d D
C1 C 0.4554(5) 0.1964(4) 0.2733(6) 0.0367(9) Uani 1 1 d .
N1 N 0.5659(5) 0.1078(3) 0.3029(6) 0.0489(10) Uani 1 1 d .
C3 C 0.7737(6) 0.2560(4) 0.3737(7) 0.0507(12) Uani 1 1 d .
H3 H 0.8857 0.2741 0.4100 0.061 Uiso 1 1 calc R
C4 C 0.7268(6) 0.1391(4) 0.3510(7) 0.0545(13) Uani 1 1 d .
H4 H 0.8089 0.0803 0.3695 0.065 Uiso 1 1 calc R
C2 C 0.5019(5) 0.3133(4) 0.2929(6) 0.0398(10) Uani 1 1 d .
H2 H 0.4212 0.3724 0.2698 0.048 Uiso 1 1 calc R

loop_
_atom_site_aniso_label
_atom_site_aniso_U_11
_atom_site_aniso_U_22
_atom_site_aniso_U_33
_atom_site_aniso_U_23
_atom_site_aniso_U_13
_atom_site_aniso_U_12
P1 0.0330(5) 0.0363(6) 0.0424(6) 0.0030(5) -0.0008(4) 0.0031(5)
N2 0.0369(19) 0.046(2) 0.048(2) 0.0034(18) 0.0023(16) -0.0044(17)
O3 0.0414(17) 0.0454(18) 0.0540(19) 0.0053(15) 0.0017(14) 0.0097(14)
O1 0.0460(18) 0.0432(18) 0.0504(19) 0.0030(15) 0.0068(15) -0.0020(15)
O2 0.0518(19) 0.0436(18) 0.0478(19) -0.0022(15) -0.0059(15) 0.0038(15)
C1 0.034(2) 0.040(2) 0.037(2) 0.0049(18) 0.0001(17) 0.0009(18)
N1 0.041(2) 0.041(2) 0.065(3) 0.0051(19) -0.0019(18) 0.0071(17)
C3 0.032(2) 0.057(3) 0.062(3) 0.009(2) -0.005(2) 0.003(2)
C4 0.037(2) 0.043(3) 0.083(4) 0.011(3) -0.006(2) 0.007(2)
C2 0.035(2) 0.040(2) 0.045(2) 0.0039(19) 0.0017(18) 0.0041(18)

loop_
_atom_type_symbol
_atom_type_description
_atom_type_scat_dispersion_real
_atom_type_scat_dispersion_imag
_atom_type_scat_source
C C 0.0033 0.0016 'International Tables Vol C Tables 4.2.6.8 and 6.1.1.4'
H H 0.0000 0.0000 'International Tables Vol C Tables 4.2.6.8 and 6.1.1.4'
N N 0.0061 0.0033 'International Tables Vol C Tables 4.2.6.8 and 6.1.1.4'
O O 0.0106 0.0060 'International Tables Vol C Tables 4.2.6.8 and 6.1.1.4'
P P 0.1023 0.0942 'International Tables Vol C Tables 4.2.6.8 and 6.1.1.4'

loop_
_geom_angle_atom_site_label_1
_geom_angle_atom_site_label_2
_geom_angle_atom_site_label_3
_geom_angle
O3 P1 O2 113.82(18)
O3 P1 O1 113.61(18)
O2 P1 O1 107.03(19)
O3 P1 C1 108.76(19)
O2 P1 C1 107.62(19)
O1 P1 C1 105.52(18)
C3 N2 C2 117.5(4)
P1 O1 H1A 113(4)
P1 O2 H2A 114(4)
N1 C1 C2 122.3(4)
N1 C1 P1 116.0(3)
C2 C1 P1 121.6(3)
C1 N1 C4 116.1(4)
N2 C3 C4 121.4(4)
N2 C3 H3 119.3
C4 C3 H3 119.3
N1 C4 C3 121.8(4)
N1 C4 H4 119.1
C3 C4 H4 119.1
N2 C2 C1 120.8(4)
N2 C2 H2 119.6
C1 C2 H2 119.6

loop_
_geom_bond_atom_site_label_1
_geom_bond_atom_site_label_2
_geom_bond_distance
P1 O3 1.485(3)
P1 O2 1.527(3)
P1 O1 1.550(3)
P1 C1 1.823(4)
N2 C3 1.324(6)
N2 C2 1.343(5)
O1 H1A 0.85(2)
O2 H2A 0.855(19)
C1 N1 1.335(5)
C1 C2 1.375(6)
N1 C4 1.342(6)
C3 C4 1.379(7)
C3 H3 0.9300
C4 H4 0.9300
C2 H2 0.9300
